data_7132210
loop_
_publ_author_name
'Watanabe, Shunsuke'
'Wada, Yuki'
'Kawano, Masaki'
'Higashibayashi, Shuhei'
'Sugai, Takeshi'
'Hanaya, Kengo'

_publ_section_title
;
 Selective modification of tryptophan in polypeptides <i>via</i> C-N
 coupling with azoles using <i>in situ</i>-generated iodine-based oxidants
 in aqueous media.
;
_journal_name_full 'Chemical communications (Cambridge, England)'
_journal_paper_doi 10.1039/d3cc03731b
_journal_year 2023
_chemical_absolute_configuration ad
_chemical_formula_moiety 'C16 H17 N5 O3'
_chemical_formula_sum 'C16 H17 N5 O3'
_chemical_formula_weight 327.34
_space_group_crystal_system monoclinic
_space_group_IT_number 4
_space_group_name_Hall 'P 2yb'
_space_group_name_H-M_alt 'P 1 21 1'
_atom_sites_solution_hydrogens geom
_atom_sites_solution_primary dual
_audit_creation_date 2023-09-29
_audit_creation_method
;
Olex2 1.5
(compiled 2023.08.24 svn.re1ec1418 for OlexSys, GUI svn.r6817)
;
_audit_update_record
;
2023-09-29 deposited with the CCDC.	2023-10-03 downloaded from the CCDC.
;
_cell_angle_alpha 90
_cell_angle_beta 114.9580(8)
_cell_angle_gamma 90
_cell_formula_units_Z 2
_cell_length_a 8.78319(6)
_cell_length_b 10.61767(7)
_cell_length_c 9.51916(6)
_cell_measurement_reflns_used 24799
_cell_measurement_temperature 123.15
_cell_measurement_theta_max 75.5420
_cell_measurement_theta_min 5.1020
_cell_volume 804.830(11)
_computing_cell_refinement 'CrysAlisPro 1.171.42.90a (Rigaku OD, 2023)'
_computing_data_collection 'CrysAlisPro 1.171.42.90a (Rigaku OD, 2023)'
_computing_data_reduction 'CrysAlisPro 1.171.42.90a (Rigaku OD, 2023)'
_computing_molecular_graphics 'Olex2 1.5 (Dolomanov et al., 2009)'
_computing_publication_material 'Olex2 1.5 (Dolomanov et al., 2009)'
_computing_structure_refinement 'SHELXL 2018/3 (Sheldrick, 2015)'
_computing_structure_solution 'SHELXT 2014/5 (Sheldrick, 2014)'
_diffrn_ambient_temperature 123.15
_diffrn_detector 'Hybrid Pixel Array Detector'
_diffrn_detector_area_resol_mean 10.0000
_diffrn_detector_type HyPix
_diffrn_measured_fraction_theta_full 0.999
_diffrn_measured_fraction_theta_max 0.996
_diffrn_measurement_details
;
List of Runs (angles in degrees, time in seconds):

  # Type    Start    End  Width  t~exp~   \w     \q     \k     \f   Frames
#--------------------------------------------------------------------------
  1  \w    -74.00 -30.00   0.50    0.06    -- -102.00  61.00-180.00   88
  2  \w    -74.00 -30.00   0.50    0.06    -- -102.00  61.00 -30.00   88
  3  \w   -124.00 -30.00   0.50    0.06    -- -102.00  77.00  60.00  188
  4  \w     -6.00  26.00   0.50    0.06    --  -48.44  19.00  30.00   64
  5  \w     27.00 121.00   0.50    0.06    --   48.44  77.00   0.00  188
  6  \w     27.00 121.00   0.50    0.06    --   48.44  77.00  30.00  188
  7  \w     27.00 121.00   0.50    0.06    --   48.44  77.00 -60.00  188
  8  \w     27.00 121.00   0.50    0.06    --   48.44  77.00 -30.00  188
  9  \w     39.00 121.00   0.50    0.06    --   48.44  37.00  30.00  164
 10  \w     39.00 123.00   0.50    0.06    --   48.44  19.00 -30.00  168
 11  \w     38.00 123.00   0.50    0.06    --   48.44  13.00-101.00  170
 12  \w     81.00 174.00   0.50    0.06    --  102.75  77.00-120.00  186
 13  \w     81.00 174.00   0.50    0.06    --  102.75  77.00 -90.00  186
 14  \w     81.00 174.00   0.50    0.06    --  102.75  77.00 -60.00  186
 15  \w    115.00 141.00   0.50    0.06    --  102.75  77.00   0.00   52
 16  \w     81.00 106.00   0.50    0.06    --  102.75  77.00   0.00   50
 17  \w     81.00 165.00   0.50    0.06    --  102.75  77.00  30.00  168
 18  \w     88.00 174.00   0.50    0.06    --  102.75  61.00 -30.00  172
 19  \w     90.00 117.00   0.50    0.06    --  102.75  61.00 -90.00   54
 20  \w     92.00 174.00   0.50    0.06    --  102.75  45.00 -30.00  164
 21  \w     92.00 170.00   0.50    0.06    --  102.75  13.00-101.00  156
 22  \w     31.00  79.00   0.50    0.06    --  102.75 -61.00 -60.00   96
 23  \w     31.00 106.00   0.50    0.06    --  102.75 -94.00 -90.00  150
 24  \w     32.00  76.00   0.50    0.06    --  102.75 -61.00-150.00   88
 25  \w     31.00 106.00   0.50    0.06    --  102.75 -94.00-150.00  150
 26  \w     19.00  93.00   0.50    0.06    --   48.44-125.00-120.00  148
 27  \w     32.00 103.00   0.50    0.06    --  102.75 -94.00-180.00  142
 28  \w     31.00 106.00   0.50    0.06    --  102.75 -94.00 -60.00  150
 29  \w     34.00 111.00   0.50    0.06    --  102.75-125.00   0.00  154
 30  \w     31.00 106.00   0.50    0.06    --  102.75 -94.00  90.00  150
 31  \w   -121.00 -37.00   0.50    0.06    --  -48.44 -13.00  86.00  168
 32  \w   -121.00 -37.00   0.50    0.06    --  -48.44 -37.00  30.00  168
 33  \w   -119.00 -34.00   0.50    0.06    --  -48.44 -57.00   0.00  170
 34  \w   -118.00 -32.00   0.50    0.06    -- -102.00 134.00 -55.95  172
 35  \w   -111.00 -33.00   0.50    0.06    -- -102.00 125.00 -30.00  156
 36  \w   -165.00 -91.00   0.50    0.06    -- -102.00 -13.00  86.00  148
 37  \w   -174.00 -80.00   0.50    0.06    -- -102.00 -77.00  67.32  188
 38  \w   -174.00 -80.00   0.50    0.06    -- -102.00 -77.00  30.00  188
 39  \w   -174.00 -81.00   0.50    0.06    -- -102.00 -76.00  93.13  186
 40  \w   -174.00 -80.00   0.50    0.06    -- -102.00 -77.00   0.00  188
 41  \w   -174.00 -82.00   0.50    0.06    -- -102.00 -73.00   8.29  184
 42  \w   -174.00 -81.00   0.50    0.06    -- -102.00 -74.00  18.42  186
 43  \w   -174.00 -83.00   0.50    0.06    -- -102.00 -69.00  31.12  182
 44  \w   -174.00 -85.00   0.50    0.06    -- -102.00 -64.00  63.62  178
 45  \w   -174.00 -80.00   0.50    0.06    -- -102.00 -77.00 -45.16  188
 46  \w   -174.00 -87.00   0.50    0.06    -- -102.00 -61.00 -60.00  174
 47  \w   -174.00 -80.00   0.50    0.06    -- -102.00 -77.00 -30.00  188
 48  \w   -174.00 -81.00   0.50    0.06    -- -102.00 -74.00 -19.18  186
 49  \w   -174.00 -88.00   0.50    0.06    -- -102.00 -57.00 -40.76  172
 50  \w   -174.00 -91.00   0.50    0.06    -- -102.00 -45.00 -30.00  166
 51  \w   -174.00 -87.00   0.50    0.06    -- -102.00 -59.00  33.43  174
 52  \w   -174.00 -87.00   0.50    0.06    -- -102.00 -61.00  30.00  174
 53  \w   -174.00 -87.00   0.50    0.06    -- -102.00 -59.00  53.62  174
 54  \w   -169.00 -91.00   0.50    0.06    -- -102.00 -15.00-120.00  156
;
_diffrn_measurement_device 'four-circle diffractometer'
_diffrn_measurement_device_type 'XtaLAB Synergy R, DW system, HyPix'
_diffrn_measurement_method '\w scans'
_diffrn_orient_matrix_type 'CrysAlisPro convention (1999,Acta A55,543-557)'
_diffrn_orient_matrix_UB_11 0.0027528000
_diffrn_orient_matrix_UB_12 0.0252874000
_diffrn_orient_matrix_UB_13 0.1604453000
_diffrn_orient_matrix_UB_21 0.1934365000
_diffrn_orient_matrix_UB_22 -0.0032698000
_diffrn_orient_matrix_UB_23 0.0736496000
_diffrn_orient_matrix_UB_31 0.0038912000
_diffrn_orient_matrix_UB_32 0.1427937000
_diffrn_orient_matrix_UB_33 -0.0266954000
_diffrn_radiation_monochromator mirror
_diffrn_radiation_probe x-ray
_diffrn_radiation_type 'Cu K\a'
_diffrn_radiation_wavelength 1.54184
_diffrn_reflns_av_R_equivalents 0.0278
_diffrn_reflns_av_unetI/netI 0.0139
_diffrn_reflns_Laue_measured_fraction_full 0.999
_diffrn_reflns_Laue_measured_fraction_max 0.996
_diffrn_reflns_limit_h_max 11
_diffrn_reflns_limit_h_min -11
_diffrn_reflns_limit_k_max 13
_diffrn_reflns_limit_k_min -11
_diffrn_reflns_limit_l_max 11
_diffrn_reflns_limit_l_min -11
_diffrn_reflns_number 26347
_diffrn_reflns_point_group_measured_fraction_full 0.965
_diffrn_reflns_point_group_measured_fraction_max 0.949
_diffrn_reflns_theta_full 67.684
_diffrn_reflns_theta_max 75.621
_diffrn_reflns_theta_min 5.125
_diffrn_source 'Rotating-anode X-ray tube'
_diffrn_source_type 'Rigaku (Cu) X-ray Source'
_exptl_absorpt_coefficient_mu 0.802
_exptl_absorpt_correction_T_max 1.00000
_exptl_absorpt_correction_T_min 0.61432
_exptl_absorpt_correction_type multi-scan
_exptl_absorpt_process_details
;
CrysAlisPro 1.171.42.90a (Rigaku Oxford Diffraction, 2023)
Empirical absorption correction using spherical harmonics,
implemented in SCALE3 ABSPACK scaling algorithm.
;
_exptl_crystal_colour colourless
_exptl_crystal_colour_primary colourless
_exptl_crystal_density_diffrn 1.351
_exptl_crystal_description block
_exptl_crystal_F_000 344
_exptl_crystal_recrystallization_method 'Re-crystallisation from solvent: Ethyl acetate and hexane.'
_exptl_crystal_size_max 0.72
_exptl_crystal_size_mid 0.52
_exptl_crystal_size_min 0.15
_refine_diff_density_max 0.132
_refine_diff_density_min -0.206
_refine_diff_density_rms 0.046
_refine_ls_abs_structure_details
;
 Flack x determined using 1400 quotients [(I+)-(I-)]/[(I+)+(I-)]
 (Parsons, Flack and Wagner, Acta Cryst. B69 (2013) 249-259).
;
_refine_ls_abs_structure_Flack 0.00(6)
_refine_ls_extinction_method none
_refine_ls_goodness_of_fit_ref 1.051
_refine_ls_hydrogen_treatment constr
_refine_ls_matrix_type full
_refine_ls_number_parameters 219
_refine_ls_number_reflns 3170
_refine_ls_number_restraints 1
_refine_ls_restrained_S_all 1.051
_refine_ls_R_factor_all 0.0267
_refine_ls_R_factor_gt 0.0266
_refine_ls_shift/su_max 0.000
_refine_ls_shift/su_mean 0.000
_refine_ls_structure_factor_coef Fsqd
_refine_ls_weighting_details 'w=1/[\s^2^(Fo^2^)+(0.0422P)^2^+0.1230P] where P=(Fo^2^+2Fc^2^)/3'
_refine_ls_weighting_scheme calc
_refine_ls_wR_factor_gt 0.0672
_refine_ls_wR_factor_ref 0.0674
_reflns_Friedel_coverage 0.804
_reflns_Friedel_fraction_full 0.928
_reflns_Friedel_fraction_max 0.896
_reflns_number_gt 3159
_reflns_number_total 3170
_reflns_threshold_expression 'I > 2\s(I)'
_cod_data_source_file d3cc03731b2.cif
_cod_data_source_block N-acetyl-2-(1H-1_2_3-triazol-1-yl)-L-tryptophan_methyl_ester
_cod_original_cell_volume 804.830(10)
_cod_database_code 7132210
_shelx_shelxl_version_number 2018/3
_chemical_oxdiff_formula CHNO
_shelx_space_group_comment
;
The symmetry employed for this shelxl refinement is uniquely defined
by the following loop, which should always be used as a source of
symmetry information in preference to the above space-group names.
They are only intended as comments.
;
_shelx_estimated_absorpt_t_max 0.889
_shelx_estimated_absorpt_t_min 0.596
_olex2_refinement_description
;
1. Fixed Uiso
 At 1.2 times of:
  All C(H) groups, All C(H,H) groups, All N(H) groups
 At 1.5 times of:
  All C(H,H,H) groups
2.a Ternary CH refined with riding coordinates:
 C20(H20)
2.b Secondary CH2 refined with riding coordinates:
 C15(H15A,H15B)
2.c Aromatic/amide H refined with riding coordinates:
 C4(H4), C5(H5), N7(H7), C9(H9), C10(H10), C11(H11), C12(H12), N21(H21)
2.d Idealised Me refined as rotating group:
 C16(H16A,H16B,H16C), C24(H24A,H24B,H24C)
;
_olex2_submission_special_instructions 'No special instructions were received'
_oxdiff_exptl_absorpt_empirical_details
;
Empirical correction (ABSPACK) includes:
- Absorption correction using spherical harmonics
- Frame scaling
;
_oxdiff_exptl_absorpt_empirical_full_max 1.673
_oxdiff_exptl_absorpt_empirical_full_min 0.791

loop_
_space_group_symop_operation_xyz
'x, y, z'
'-x, y+1/2, -z'

loop_
_atom_site_label
_atom_site_type_symbol
_atom_site_fract_x
_atom_site_fract_y
_atom_site_fract_z
_atom_site_U_iso_or_equiv
_atom_site_adp_type
_atom_site_occupancy
_atom_site_site_symmetry_order
_atom_site_calc_flag
_atom_site_refinement_flags_posn
_atom_site_refinement_flags_adp
_atom_site_refinement_flags_occupancy
_atom_site_disorder_assembly
_atom_site_disorder_group
N1 N 0.83592(16) 0.47264(14) 0.16153(15) 0.0201(3) Uani 1 1 d . . . . .
N4 N 0.67517(17) 0.43449(16) 0.07834(16) 0.0256(3) Uani 1 1 d . . . . .
N3 N 0.65774(18) 0.40799(16) -0.06176(16) 0.0274(3) Uani 1 1 d . . . . .
C4 C 0.8071(2) 0.42758(18) -0.0686(2) 0.0254(4) Uani 1 1 d . . . . .
H4 H 0.828515 0.414419 -0.157348 0.031 Uiso 1 1 calc R U . . .
C5 C 0.9216(2) 0.46912(18) 0.07185(19) 0.0233(3) Uani 1 1 d . . . . .
H5 H 1.035791 0.490747 0.100474 0.028 Uiso 1 1 calc R U . . .
C6 C 0.89738(19) 0.50130(16) 0.32115(17) 0.0191(3) Uani 1 1 d . . . . .
N7 N 1.05430(16) 0.45774(14) 0.41672(15) 0.0213(3) Uani 1 1 d . . . . .
H7 H 1.119875 0.411629 0.388473 0.026 Uiso 1 1 calc R U . . .
C8 C 1.09087(19) 0.49887(16) 0.56431(18) 0.0201(3) Uani 1 1 d . . . . .
C9 C 1.2386(2) 0.48580(18) 0.7004(2) 0.0253(4) Uani 1 1 d . . . . .
H9 H 1.331639 0.439022 0.702208 0.030 Uiso 1 1 calc R U . . .
C10 C 1.2429(2) 0.54401(19) 0.83176(19) 0.0274(4) Uani 1 1 d . . . . .
H10 H 1.341239 0.537164 0.926028 0.033 Uiso 1 1 calc R U . . .
C11 C 1.1053(2) 0.61316(19) 0.8295(2) 0.0268(4) Uani 1 1 d . . . . .
H11 H 1.112728 0.652212 0.921922 0.032 Uiso 1 1 calc R U . . .
C12 C 0.9593(2) 0.62533(17) 0.69486(19) 0.0219(3) Uani 1 1 d . . . . .
H12 H 0.866636 0.671811 0.694283 0.026 Uiso 1 1 calc R U . . .
C13 C 0.95117(19) 0.56759(16) 0.55947(17) 0.0186(3) Uani 1 1 d . . . . .
C14 C 0.82655(18) 0.56880(15) 0.40114(17) 0.0182(3) Uani 1 1 d . . . . .
C15 C 0.65819(18) 0.63241(16) 0.34681(18) 0.0192(3) Uani 1 1 d . . . . .
H15A H 0.617189 0.653060 0.235404 0.023 Uiso 1 1 calc R U . . .
H15B H 0.671092 0.712357 0.404254 0.023 Uiso 1 1 calc R U . . .
C16 C 0.2342(2) 0.74986(18) 0.4607(2) 0.0262(4) Uani 1 1 d . . . . .
H16A H 0.129062 0.709499 0.390739 0.039 Uiso 1 1 calc R U . . .
H16B H 0.243830 0.832352 0.419028 0.039 Uiso 1 1 calc R U . . .
H16C H 0.234390 0.760696 0.563045 0.039 Uiso 1 1 calc R U . . .
O17 O 0.37494(13) 0.67148(12) 0.47452(13) 0.0233(3) Uani 1 1 d . . . . .
O18 O 0.25548(14) 0.64229(13) 0.21641(13) 0.0248(3) Uani 1 1 d . . . . .
C19 C 0.36872(18) 0.62506(16) 0.34184(18) 0.0186(3) Uani 1 1 d . . . . .
C20 C 0.52698(18) 0.54914(16) 0.37074(17) 0.0185(3) Uani 1 1 d . . . . .
H20 H 0.575917 0.516888 0.479605 0.022 Uiso 1 1 calc R U . . .
N21 N 0.48664(16) 0.44356(13) 0.26493(16) 0.0206(3) Uani 1 1 d . . . . .
H21 H 0.534490 0.438228 0.200448 0.025 Uiso 1 1 calc R U . . .
O22 O 0.30918(15) 0.35729(12) 0.35201(15) 0.0259(3) Uani 1 1 d . . . . .
C23 C 0.37875(19) 0.35401(16) 0.26253(19) 0.0220(3) Uani 1 1 d . . . . .
C24 C 0.3484(2) 0.2501(2) 0.1470(2) 0.0328(4) Uani 1 1 d . . . . .
H24A H 0.387365 0.170070 0.201803 0.049 Uiso 1 1 calc R U . . .
H24B H 0.410017 0.267850 0.084094 0.049 Uiso 1 1 calc R U . . .
H24C H 0.228039 0.244460 0.079647 0.049 Uiso 1 1 calc R U . . .

loop_
_atom_site_aniso_label
_atom_site_aniso_U_11
_atom_site_aniso_U_22
_atom_site_aniso_U_33
_atom_site_aniso_U_23
_atom_site_aniso_U_13
_atom_site_aniso_U_12
N1 0.0158(6) 0.0241(7) 0.0208(6) -0.0026(5) 0.0081(5) -0.0021(5)
N4 0.0157(6) 0.0371(9) 0.0230(6) -0.0055(6) 0.0069(5) -0.0030(6)
N3 0.0218(7) 0.0356(9) 0.0234(7) -0.0052(6) 0.0083(5) -0.0007(6)
C4 0.0249(8) 0.0303(10) 0.0234(7) -0.0018(7) 0.0124(6) 0.0000(7)
C5 0.0198(7) 0.0287(9) 0.0243(7) -0.0015(7) 0.0120(6) -0.0019(7)
C6 0.0145(7) 0.0219(8) 0.0206(7) -0.0016(6) 0.0071(6) -0.0017(6)
N7 0.0153(6) 0.0262(8) 0.0231(6) -0.0020(5) 0.0088(5) 0.0031(5)
C8 0.0174(7) 0.0213(8) 0.0222(7) -0.0001(6) 0.0088(6) 0.0002(6)
C9 0.0185(7) 0.0283(9) 0.0271(8) 0.0026(7) 0.0074(6) 0.0037(7)
C10 0.0221(8) 0.0325(10) 0.0213(7) 0.0029(7) 0.0032(6) 0.0003(7)
C11 0.0278(8) 0.0308(10) 0.0216(8) -0.0015(6) 0.0101(6) -0.0018(7)
C12 0.0201(7) 0.0232(8) 0.0246(7) -0.0007(6) 0.0116(6) -0.0007(6)
C13 0.0151(7) 0.0185(8) 0.0223(7) 0.0008(6) 0.0081(6) -0.0011(6)
C14 0.0142(7) 0.0187(8) 0.0217(7) -0.0008(6) 0.0075(5) -0.0016(6)
C15 0.0143(6) 0.0202(8) 0.0224(7) 0.0003(6) 0.0071(5) 0.0002(6)
C16 0.0218(8) 0.0239(9) 0.0359(9) -0.0054(7) 0.0151(7) 0.0011(7)
O17 0.0174(5) 0.0288(7) 0.0240(6) -0.0050(5) 0.0090(4) 0.0018(5)
O18 0.0192(5) 0.0286(7) 0.0237(6) 0.0005(5) 0.0061(4) 0.0040(5)
C19 0.0148(6) 0.0180(8) 0.0239(7) -0.0007(6) 0.0091(6) -0.0023(6)
C20 0.0147(7) 0.0196(8) 0.0213(7) -0.0001(6) 0.0075(6) 0.0010(6)
N21 0.0180(6) 0.0203(7) 0.0268(6) -0.0025(5) 0.0127(5) -0.0014(5)
O22 0.0221(6) 0.0250(7) 0.0376(7) 0.0004(5) 0.0193(5) -0.0002(5)
C23 0.0167(7) 0.0200(9) 0.0311(8) 0.0006(7) 0.0119(6) 0.0017(6)
C24 0.0329(9) 0.0272(10) 0.0444(11) -0.0106(8) 0.0223(8) -0.0091(8)

loop_
_atom_type_symbol
_atom_type_description
_atom_type_scat_dispersion_real
_atom_type_scat_dispersion_imag
_atom_type_scat_source
C C 0.0181 0.0091 'International Tables Vol C Tables 4.2.6.8 and 6.1.1.4'
H H 0.0000 0.0000 'International Tables Vol C Tables 4.2.6.8 and 6.1.1.4'
N N 0.0311 0.0180 'International Tables Vol C Tables 4.2.6.8 and 6.1.1.4'
O O 0.0492 0.0322 'International Tables Vol C Tables 4.2.6.8 and 6.1.1.4'

loop_
_geom_angle_atom_site_label_1
_geom_angle_atom_site_label_2
_geom_angle_atom_site_label_3
_geom_angle
_geom_angle_site_symmetry_1
_geom_angle_site_symmetry_3
_geom_angle_publ_flag
N4 N1 C6 121.51(13) . . ?
C5 N1 N4 109.97(13) . . ?
C5 N1 C6 128.37(14) . . ?
N3 N4 N1 107.74(13) . . ?
N4 N3 C4 108.46(14) . . ?
N3 C4 H4 125.4 . . ?
N3 C4 C5 109.30(14) . . ?
C5 C4 H4 125.4 . . ?
N1 C5 C4 104.52(14) . . ?
N1 C5 H5 127.7 . . ?
C4 C5 H5 127.7 . . ?
N7 C6 N1 117.45(14) . . ?
C14 C6 N1 130.70(14) . . ?
C14 C6 N7 111.85(13) . . ?
C6 N7 H7 126.1 . . ?
C6 N7 C8 107.87(13) . . ?
C8 N7 H7 126.1 . . ?
N7 C8 C9 129.77(15) . . ?
N7 C8 C13 107.82(13) . . ?
C9 C8 C13 122.33(15) . . ?
C8 C9 H9 121.5 . . ?
C10 C9 C8 116.97(16) . . ?
C10 C9 H9 121.5 . . ?
C9 C10 H10 119.2 . . ?
C9 C10 C11 121.65(15) . . ?
C11 C10 H10 119.2 . . ?
C10 C11 H11 119.4 . . ?
C12 C11 C10 121.17(16) . . ?
C12 C11 H11 119.4 . . ?
C11 C12 H12 120.7 . . ?
C11 C12 C13 118.57(15) . . ?
C13 C12 H12 120.7 . . ?
C8 C13 C14 107.75(13) . . ?
C12 C13 C8 119.32(13) . . ?
C12 C13 C14 132.78(15) . . ?
C6 C14 C13 104.69(13) . . ?
C6 C14 C15 130.84(14) . . ?
C13 C14 C15 124.47(14) . . ?
C14 C15 H15A 109.2 . . ?
C14 C15 H15B 109.2 . . ?
C14 C15 C20 112.25(13) . . ?
H15A C15 H15B 107.9 . . ?
C20 C15 H15A 109.2 . . ?
C20 C15 H15B 109.2 . . ?
H16A C16 H16B 109.5 . . ?
H16A C16 H16C 109.5 . . ?
H16B C16 H16C 109.5 . . ?
O17 C16 H16A 109.5 . . ?
O17 C16 H16B 109.5 . . ?
O17 C16 H16C 109.5 . . ?
C19 O17 C16 115.67(13) . . ?
O17 C19 C20 110.69(12) . . ?
O18 C19 O17 124.73(14) . . ?
O18 C19 C20 124.57(14) . . ?
C15 C20 H20 109.1 . . ?
C19 C20 C15 110.51(13) . . ?
C19 C20 H20 109.1 . . ?
N21 C20 C15 108.64(12) . . ?
N21 C20 C19 110.26(12) . . ?
N21 C20 H20 109.1 . . ?
C20 N21 H21 119.1 . . ?
C23 N21 C20 121.79(13) . . ?
C23 N21 H21 119.1 . . ?
N21 C23 C24 116.19(15) . . ?
O22 C23 N21 121.31(16) . . ?
O22 C23 C24 122.50(16) . . ?
C23 C24 H24A 109.5 . . ?
C23 C24 H24B 109.5 . . ?
C23 C24 H24C 109.5 . . ?
H24A C24 H24B 109.5 . . ?
H24A C24 H24C 109.5 . . ?
H24B C24 H24C 109.5 . . ?

loop_
_geom_bond_atom_site_label_1
_geom_bond_atom_site_label_2
_geom_bond_distance
_geom_bond_site_symmetry_2
_geom_bond_publ_flag
N1 N4 1.3569(19) . ?
N1 C5 1.356(2) . ?
N1 C6 1.414(2) . ?
N4 N3 1.307(2) . ?
N3 C4 1.357(2) . ?
C4 H4 0.9500 . ?
C4 C5 1.364(2) . ?
C5 H5 0.9500 . ?
C6 N7 1.372(2) . ?
C6 C14 1.371(2) . ?
N7 H7 0.8800 . ?
N7 C8 1.374(2) . ?
C8 C9 1.401(2) . ?
C8 C13 1.411(2) . ?
C9 H9 0.9500 . ?
C9 C10 1.381(3) . ?
C10 H10 0.9500 . ?
C10 C11 1.406(3) . ?
C11 H11 0.9500 . ?
C11 C12 1.384(2) . ?
C12 H12 0.9500 . ?
C12 C13 1.402(2) . ?
C13 C14 1.441(2) . ?
C14 C15 1.505(2) . ?
C15 H15A 0.9900 . ?
C15 H15B 0.9900 . ?
C15 C20 1.544(2) . ?
C16 H16A 0.9800 . ?
C16 H16B 0.9800 . ?
C16 H16C 0.9800 . ?
C16 O17 1.450(2) . ?
O17 C19 1.3352(19) . ?
O18 C19 1.2026(19) . ?
C19 C20 1.528(2) . ?
C20 H20 1.0000 . ?
C20 N21 1.448(2) . ?
N21 H21 0.8800 . ?
N21 C23 1.336(2) . ?
O22 C23 1.241(2) . ?
C23 C24 1.500(3) . ?
C24 H24A 0.9800 . ?
C24 H24B 0.9800 . ?
C24 H24C 0.9800 . ?

loop_
_geom_torsion_atom_site_label_1
_geom_torsion_atom_site_label_2
_geom_torsion_atom_site_label_3
_geom_torsion_atom_site_label_4
_geom_torsion
_geom_torsion_site_symmetry_1
_geom_torsion_site_symmetry_2
_geom_torsion_site_symmetry_3
_geom_torsion_site_symmetry_4
_geom_torsion_publ_flag
N1 N4 N3 C4 0.7(2) . . . . ?
N1 C6 N7 C8 178.27(14) . . . . ?
N1 C6 C14 C13 -178.67(16) . . . . ?
N1 C6 C14 C15 1.7(3) . . . . ?
N4 N1 C5 C4 0.0(2) . . . . ?
N4 N1 C6 N7 136.86(16) . . . . ?
N4 N1 C6 C14 -44.0(3) . . . . ?
N4 N3 C4 C5 -0.7(2) . . . . ?
N3 C4 C5 N1 0.4(2) . . . . ?
C5 N1 N4 N3 -0.4(2) . . . . ?
C5 N1 C6 N7 -38.2(2) . . . . ?
C5 N1 C6 C14 140.95(19) . . . . ?
C6 N1 N4 N3 -176.31(16) . . . . ?
C6 N1 C5 C4 175.54(17) . . . . ?
C6 N7 C8 C9 -175.73(18) . . . . ?
C6 N7 C8 C13 1.09(18) . . . . ?
C6 C14 C15 C20 96.3(2) . . . . ?
N7 C6 C14 C13 0.50(19) . . . . ?
N7 C6 C14 C15 -179.17(16) . . . . ?
N7 C8 C9 C10 176.18(17) . . . . ?
N7 C8 C13 C12 -177.01(15) . . . . ?
N7 C8 C13 C14 -0.79(18) . . . . ?
C8 C9 C10 C11 0.1(3) . . . . ?
C8 C13 C14 C6 0.19(18) . . . . ?
C8 C13 C14 C15 179.89(15) . . . . ?
C9 C8 C13 C12 0.1(3) . . . . ?
C9 C8 C13 C14 176.32(16) . . . . ?
C9 C10 C11 C12 0.2(3) . . . . ?
C10 C11 C12 C13 -0.3(3) . . . . ?
C11 C12 C13 C8 0.2(2) . . . . ?
C11 C12 C13 C14 -174.90(18) . . . . ?
C12 C13 C14 C6 175.69(18) . . . . ?
C12 C13 C14 C15 -4.6(3) . . . . ?
C13 C8 C9 C10 -0.2(3) . . . . ?
C13 C14 C15 C20 -83.31(19) . . . . ?
C14 C6 N7 C8 -1.02(19) . . . . ?
C14 C15 C20 C19 169.82(13) . . . . ?
C14 C15 C20 N21 -69.10(16) . . . . ?
C15 C20 N21 C23 178.44(14) . . . . ?
C16 O17 C19 O18 -1.3(2) . . . . ?
C16 O17 C19 C20 177.55(13) . . . . ?
O17 C19 C20 C15 -94.53(15) . . . . ?
O17 C19 C20 N21 145.35(13) . . . . ?
O18 C19 C20 C15 84.32(19) . . . . ?
O18 C19 C20 N21 -35.8(2) . . . . ?
C19 C20 N21 C23 -60.32(19) . . . . ?
C20 N21 C23 O22 -0.5(2) . . . . ?
C20 N21 C23 C24 179.96(15) . . . . ?
